data_7119770
loop_
_publ_author_name
'Zhang, Fan'
'Adolf, Cyril R. R.'
'Zigon, Nicolas'
'Ferlay, Sylvie'
'Kyritsakas, Nathalie'
'Hosseini, Mir Wais'

_publ_section_title
;
 Molecular tectonics: hierarchical organization of heterobimetallic
 coordination networks into heterotrimetallic core-shell crystals.
;
_journal_issue 25
_journal_name_full 'Chemical communications (Cambridge, England)'
_journal_page_first 3587
_journal_page_last 3590
_journal_paper_doi 10.1039/c7cc01455d
_journal_volume 53
_journal_year 2017
_chemical_formula_moiety 'C50 H38 N2 P2 Pt'
_chemical_formula_sum 'C50 H38 N2 P2 Pt'
_chemical_formula_weight 923.85
_chemical_name_systematic
;
 ?
;
_space_group_crystal_system orthorhombic
_space_group_IT_number 61
_space_group_name_Hall '-P 2ac 2ab'
_space_group_name_H-M_alt 'P b c a'
_symmetry_space_group_name_Hall '-P 2ac 2ab'
_symmetry_space_group_name_H-M 'P b c a'
_atom_sites_solution_hydrogens geom
_audit_creation_method SHELXL-2013
_audit_update_record
;
2017-02-22 deposited with the CCDC.
2017-03-07 downloaded from the CCDC.
;
_cell_angle_alpha 90
_cell_angle_beta 90
_cell_angle_gamma 90
_cell_formula_units_Z 4
_cell_length_a 18.2714(4)
_cell_length_b 9.6175(2)
_cell_length_c 22.3182(5)
_cell_measurement_reflns_used 42000
_cell_measurement_temperature 173(2)
_cell_measurement_theta_max 25.
_cell_measurement_theta_min 2.5
_cell_volume 3921.87(15)
_computing_cell_refinement 'Bruker SAINT'
_computing_data_collection 'Bruker APEX2'
_computing_data_reduction 'Bruker SAINT'
_computing_molecular_graphics 'Bruker SHELXTL'
_computing_publication_material 'Bruker SHELXTL'
_computing_structure_refinement 'SHELXL-97 (Sheldrick, 2013)'
_computing_structure_solution 'SHELXS-97 (Sheldrick, 2013)'
_diffrn_ambient_temperature 173(2)
_diffrn_measured_fraction_theta_full 0.985
_diffrn_measured_fraction_theta_max 0.968
_diffrn_measurement_device_type 'Bruker APEX-II CCD'
_diffrn_measurement_method '\f and \w scans'
_diffrn_radiation_monochromator graphite
_diffrn_radiation_source 'fine-focus sealed tube'
_diffrn_radiation_type MoK\a
_diffrn_radiation_wavelength 0.71073
_diffrn_reflns_av_R_equivalents 0.0381
_diffrn_reflns_av_unetI/netI 0.0231
_diffrn_reflns_Laue_measured_fraction_full 0.985
_diffrn_reflns_Laue_measured_fraction_max 0.968
_diffrn_reflns_limit_h_max 25
_diffrn_reflns_limit_h_min -25
_diffrn_reflns_limit_k_max 12
_diffrn_reflns_limit_k_min -11
_diffrn_reflns_limit_l_max 31
_diffrn_reflns_limit_l_min -31
_diffrn_reflns_number 42714
_diffrn_reflns_point_group_measured_fraction_full 0.985
_diffrn_reflns_point_group_measured_fraction_max 0.968
_diffrn_reflns_theta_full 25.242
_diffrn_reflns_theta_max 30.083
_diffrn_reflns_theta_min 2.138
_exptl_absorpt_coefficient_mu 3.698
_exptl_absorpt_correction_T_max 0.837
_exptl_absorpt_correction_T_min 0.809
_exptl_absorpt_correction_type multi-scan
_exptl_absorpt_process_details sadabs
_exptl_crystal_colour colorless
_exptl_crystal_density_diffrn 1.565
_exptl_crystal_density_meas ?
_exptl_crystal_description prism
_exptl_crystal_F_000 1840
_exptl_crystal_size_max 0.060
_exptl_crystal_size_mid 0.060
_exptl_crystal_size_min 0.050
_refine_diff_density_max 0.478
_refine_diff_density_min -0.545
_refine_diff_density_rms 0.089
_refine_ls_extinction_method none
_refine_ls_goodness_of_fit_ref 1.025
_refine_ls_hydrogen_treatment constr
_refine_ls_matrix_type full
_refine_ls_number_parameters 250
_refine_ls_number_reflns 5576
_refine_ls_number_restraints 0
_refine_ls_restrained_S_all 1.025
_refine_ls_R_factor_all 0.0444
_refine_ls_R_factor_gt 0.0218
_refine_ls_shift/su_max 0.001
_refine_ls_shift/su_mean 0.000
_refine_ls_structure_factor_coef Fsqd
_refine_ls_weighting_details 'w=1/[\s^2^(Fo^2^)+(0.0465P)^2^] where P=(Fo^2^+2Fc^2^)/3'
_refine_ls_weighting_scheme calc
_refine_ls_wR_factor_gt 0.0652
_refine_ls_wR_factor_ref 0.0827
_reflns_Friedel_coverage 0.000
_reflns_number_gt 3664
_reflns_number_total 5576
_reflns_threshold_expression 'I > 2\s(I)'
_cod_data_source_file c7cc01455d2.cif
_cod_data_source_block e3140n
_cod_depositor_comments
;
The following automatic conversions were performed:

'_exptl_crystal_density_meas' value 'none' was changed to '?' - the
value is perceived as not measured.

Automatic conversion script
Id: cif_fix_values 4973 2017-02-22 13:04:09Z antanas 

 Adding full bibliography for 7119770--7119773.cif.
;
_cod_database_code 7119770
_shelx_space_group_comment
;
The symmetry employed for this shelxl refinement is uniquely defined
by the following loop, which should always be used as a source of
symmetry information in preference to the above space-group names.
They are only intended as comments.
;
_shelx_estimated_absorpt_t_min 0.809
_shelx_estimated_absorpt_t_max 0.837
_shelxl_version_number 2013-4

loop_
_space_group_symop_operation_xyz
'x, y, z'
'-x+1/2, -y, z+1/2'
'-x, y+1/2, -z+1/2'
'x+1/2, -y+1/2, -z'
'-x, -y, -z'
'x-1/2, y, -z-1/2'
'x, -y-1/2, z-1/2'
'-x-1/2, y-1/2, z'

loop_
_atom_site_label
_atom_site_type_symbol
_atom_site_fract_x
_atom_site_fract_y
_atom_site_fract_z
_atom_site_U_iso_or_equiv
_atom_site_adp_type
_atom_site_occupancy
_atom_site_site_symmetry_order
_atom_site_calc_flag
_atom_site_refinement_flags_posn
_atom_site_refinement_flags_adp
_atom_site_refinement_flags_occupancy
Pt1 Pt 1.0000 0.0000 0.0000 0.01490(6) Uani 1 2 d S . P
C2 C 1.05670(14) 0.3179(2) 0.06608(11) 0.0265(5) Uani 1 1 d . . .
H2 H 1.0848 0.2395 0.0543 0.032 Uiso 1 1 calc R U .
C1 C 0.98284(13) 0.3023(2) 0.07830(10) 0.0181(5) Uani 1 1 d . . .
C3 C 1.09007(15) 0.4475(3) 0.07082(12) 0.0351(6) Uani 1 1 d . . .
H3 H 1.1406 0.4577 0.0618 0.042 Uiso 1 1 calc R U .
C5 C 0.97580(17) 0.5463(3) 0.10162(12) 0.0312(6) Uani 1 1 d . . .
H5 H 0.9479 0.6248 0.1137 0.037 Uiso 1 1 calc R U .
C4 C 1.04928(16) 0.5617(3) 0.08883(11) 0.0295(6) Uani 1 1 d . . .
H4 H 1.0719 0.6503 0.0924 0.035 Uiso 1 1 calc R U .
C7 C 0.94264(15) 0.4183(3) 0.09700(11) 0.0264(6) Uani 1 1 d . . .
H7 H 0.8922 0.4086 0.1066 0.032 Uiso 1 1 calc R U .
C10 C 0.79044(13) 0.1234(3) 0.10152(10) 0.0250(5) Uani 1 1 d . . .
H10 H 0.8044 0.0638 0.1335 0.030 Uiso 1 1 calc R U .
C8 C 0.84348(12) 0.1714(2) 0.06164(9) 0.0183(5) Uani 1 1 d . . .
C12 C 0.69719(14) 0.2474(3) 0.04918(11) 0.0330(6) Uani 1 1 d . . .
H12 H 0.6473 0.2735 0.0449 0.040 Uiso 1 1 calc R U .
C13 C 0.74861(15) 0.2966(4) 0.00890(11) 0.0335(6) Uani 1 1 d . . .
H13 H 0.7342 0.3568 -0.0227 0.040 Uiso 1 1 calc R U .
C11 C 0.71743(14) 0.1615(3) 0.09519(11) 0.0347(7) Uani 1 1 d . . .
H11 H 0.6818 0.1281 0.1226 0.042 Uiso 1 1 calc R U .
C9 C 0.82111(14) 0.2576(3) 0.01485(10) 0.0275(6) Uani 1 1 d . . .
H9 H 0.8561 0.2899 -0.0133 0.033 Uiso 1 1 calc R U .
C14 C 1.07663(13) -0.0365(2) 0.06259(10) 0.0199(5) Uani 1 1 d . . .
C16 C 1.15607(13) -0.0787(3) 0.15924(10) 0.0251(5) Uani 1 1 d . . .
N1 N 1.16391(16) -0.0299(3) 0.26526(11) 0.0466(7) Uani 1 1 d . . .
C20 C 1.13317(17) -0.0139(3) 0.21183(12) 0.0340(7) Uani 1 1 d . . .
H20 H 1.0922 0.0467 0.2092 0.041 Uiso 1 1 calc R U .
C15 C 1.11634(14) -0.0551(3) 0.10432(10) 0.0246(5) Uani 1 1 d . . .
C18 C 1.24716(19) -0.1883(4) 0.21970(17) 0.0589(10) Uani 1 1 d . . .
H18 H 1.2873 -0.2501 0.2244 0.071 Uiso 1 1 calc R U .
C19 C 1.21951(19) -0.1169(3) 0.26789(14) 0.0524(9) Uani 1 1 d . . .
H19 H 1.2420 -0.1313 0.3058 0.063 Uiso 1 1 calc R U .
C17 C 1.21530(16) -0.1683(3) 0.16378(13) 0.0429(7) Uani 1 1 d . . .
H17 H 1.2337 -0.2150 0.1294 0.051 Uiso 1 1 calc R U .
C27 C 0.93537(14) 0.1422(3) 0.19712(9) 0.0238(5) Uani 1 1 d . . .
H27 H 0.9348 0.2405 0.1930 0.029 Uiso 1 1 calc R U .
C22 C 0.94187(12) 0.0584(2) 0.14656(9) 0.0178(5) Uani 1 1 d . . .
C26 C 0.92971(15) 0.0820(3) 0.25373(10) 0.0282(6) Uani 1 1 d . . .
H26 H 0.9254 0.1395 0.2882 0.034 Uiso 1 1 calc R U .
C24 C 0.93697(15) -0.1455(3) 0.20981(11) 0.0300(6) Uani 1 1 d . . .
H24 H 0.9374 -0.2438 0.2140 0.036 Uiso 1 1 calc R U .
C23 C 0.94294(13) -0.0856(2) 0.15341(10) 0.0226(5) Uani 1 1 d . . .
H23 H 0.9478 -0.1434 0.1191 0.027 Uiso 1 1 calc R U .
C25 C 0.93041(15) -0.0617(3) 0.26000(10) 0.0310(6) Uani 1 1 d . . .
H25 H 0.9264 -0.1024 0.2986 0.037 Uiso 1 1 calc R U .
P1 P 0.94028(3) 0.13158(6) 0.07160(2) 0.01610(12) Uani 1 1 d . . .

loop_
_atom_site_aniso_label
_atom_site_aniso_U_11
_atom_site_aniso_U_22
_atom_site_aniso_U_33
_atom_site_aniso_U_23
_atom_site_aniso_U_13
_atom_site_aniso_U_12
Pt1 0.01934(8) 0.01331(10) 0.01204(8) -0.00182(4) -0.00013(4) 0.00239(5)
C2 0.0306(14) 0.0197(13) 0.0292(12) -0.0032(10) 0.0084(11) -0.0030(11)
C1 0.0238(11) 0.0161(13) 0.0145(11) 0.0014(9) 0.0027(9) 0.0017(10)
C3 0.0329(15) 0.0343(17) 0.0382(15) -0.0047(14) 0.0141(12) -0.0116(13)
C5 0.0437(17) 0.0142(14) 0.0358(15) -0.0036(12) -0.0032(13) 0.0042(15)
C4 0.0490(18) 0.0142(15) 0.0252(12) 0.0006(10) 0.0050(11) -0.0111(13)
C7 0.0290(14) 0.0173(14) 0.0330(13) -0.0048(10) 0.0004(11) 0.0031(11)
C10 0.0250(13) 0.0262(15) 0.0238(12) 0.0021(10) -0.0017(9) -0.0037(11)
C8 0.0208(11) 0.0147(12) 0.0193(11) -0.0034(8) 0.0007(8) 0.0019(9)
C12 0.0200(13) 0.0469(17) 0.0321(14) -0.0092(13) -0.0019(10) 0.0072(12)
C13 0.0308(16) 0.0404(16) 0.0293(13) 0.0024(13) -0.0031(11) 0.0111(13)
C11 0.0226(13) 0.0501(19) 0.0313(13) -0.0028(13) 0.0002(11) -0.0070(13)
C9 0.0250(14) 0.0338(16) 0.0237(12) 0.0063(11) 0.0056(10) 0.0055(12)
C14 0.0251(13) 0.0147(12) 0.0199(11) -0.0034(9) 0.0018(9) 0.0043(10)
C16 0.0248(13) 0.0244(15) 0.0260(12) 0.0004(10) -0.0075(10) -0.0046(11)
N1 0.0481(18) 0.0648(18) 0.0268(13) 0.0030(12) -0.0114(11) -0.0118(14)
C20 0.0333(16) 0.0414(19) 0.0274(14) -0.0039(11) -0.0063(12) -0.0009(12)
C15 0.0282(14) 0.0207(14) 0.0248(12) -0.0019(11) 0.0002(10) 0.0015(11)
C18 0.057(2) 0.044(2) 0.076(3) 0.003(2) -0.0400(19) 0.0068(17)
C19 0.062(2) 0.053(2) 0.0418(18) 0.0176(16) -0.0290(16) -0.0242(19)
C17 0.0362(17) 0.0475(19) 0.0449(17) -0.0076(14) -0.0143(13) 0.0103(14)
C27 0.0328(14) 0.0189(14) 0.0199(11) -0.0015(10) 0.0012(10) 0.0006(11)
C22 0.0204(11) 0.0163(13) 0.0167(10) -0.0007(9) 0.0001(9) 0.0016(10)
C26 0.0393(16) 0.0304(15) 0.0148(11) -0.0038(10) 0.0034(10) 0.0008(12)
C24 0.0403(15) 0.0225(15) 0.0273(12) 0.0037(11) 0.0007(11) -0.0003(12)
C23 0.0300(13) 0.0192(13) 0.0188(11) -0.0011(9) -0.0007(10) 0.0020(10)
C25 0.0407(16) 0.0341(17) 0.0181(12) 0.0084(11) 0.0009(10) -0.0019(13)
P1 0.0207(3) 0.0132(3) 0.0144(2) -0.0011(2) 0.0010(2) 0.0012(2)

loop_
_atom_type_symbol
_atom_type_description
_atom_type_scat_dispersion_real
_atom_type_scat_dispersion_imag
_atom_type_scat_source
C C 0.0033 0.0016 'International Tables Vol C Tables 4.2.6.8 and 6.1.1.4'
H H 0.0000 0.0000 'International Tables Vol C Tables 4.2.6.8 and 6.1.1.4'
N N 0.0061 0.0033 'International Tables Vol C Tables 4.2.6.8 and 6.1.1.4'
P P 0.1023 0.0942 'International Tables Vol C Tables 4.2.6.8 and 6.1.1.4'
Pt Pt -1.7033 8.3905 'International Tables Vol C Tables 4.2.6.8 and 6.1.1.4'

loop_
_geom_angle_atom_site_label_1
_geom_angle_atom_site_label_2
_geom_angle_atom_site_label_3
_geom_angle
_geom_angle_site_symmetry_1
_geom_angle_site_symmetry_3
C14 Pt1 C14 180.0 . 5_755
C14 Pt1 P1 93.21(6) . 5_755
C14 Pt1 P1 86.79(6) 5_755 5_755
C14 Pt1 P1 86.79(6) . .
C14 Pt1 P1 93.21(6) 5_755 .
P1 Pt1 P1 180.0 5_755 .
C1 C2 C3 120.6(2) . .
C1 C2 H2 119.7 . .
C3 C2 H2 119.7 . .
C2 C1 C7 118.9(2) . .
C2 C1 P1 119.84(18) . .
C7 C1 P1 121.24(19) . .
C4 C3 C2 119.7(3) . .
C4 C3 H3 120.1 . .
C2 C3 H3 120.1 . .
C7 C5 C4 120.5(3) . .
C7 C5 H5 119.7 . .
C4 C5 H5 119.7 . .
C5 C4 C3 119.9(3) . .
C5 C4 H4 120.1 . .
C3 C4 H4 120.1 . .
C5 C7 C1 120.3(3) . .
C5 C7 H7 119.8 . .
C1 C7 H7 119.8 . .
C11 C10 C8 121.0(2) . .
C11 C10 H10 119.5 . .
C8 C10 H10 119.5 . .
C9 C8 C10 118.1(2) . .
C9 C8 P1 120.04(18) . .
C10 C8 P1 121.79(17) . .
C11 C12 C13 120.7(2) . .
C11 C12 H12 119.7 . .
C13 C12 H12 119.7 . .
C9 C13 C12 119.7(3) . .
C9 C13 H13 120.2 . .
C12 C13 H13 120.2 . .
C12 C11 C10 119.6(2) . .
C12 C11 H11 120.2 . .
C10 C11 H11 120.2 . .
C13 C9 C8 120.9(2) . .
C13 C9 H9 119.5 . .
C8 C9 H9 119.5 . .
C15 C14 Pt1 172.8(2) . .
C17 C16 C20 116.8(2) . .
C17 C16 C15 123.5(2) . .
C20 C16 C15 119.6(2) . .
C19 N1 C20 116.1(3) . .
N1 C20 C16 125.3(3) . .
N1 C20 H20 117.4 . .
C16 C20 H20 117.4 . .
C14 C15 C16 172.8(3) . .
C19 C18 C17 118.7(3) . .
C19 C18 H18 120.6 . .
C17 C18 H18 120.6 . .
N1 C19 C18 124.5(3) . .
N1 C19 H19 117.7 . .
C18 C19 H19 117.7 . .
C16 C17 C18 118.6(3) . .
C16 C17 H17 120.7 . .
C18 C17 H17 120.7 . .
C22 C27 C26 120.1(2) . .
C22 C27 H27 120.0 . .
C26 C27 H27 120.0 . .
C27 C22 C23 119.20(19) . .
C27 C22 P1 121.43(18) . .
C23 C22 P1 119.11(16) . .
C25 C26 C27 120.3(2) . .
C25 C26 H26 119.9 . .
C27 C26 H26 119.9 . .
C25 C24 C23 119.9(2) . .
C25 C24 H24 120.1 . .
C23 C24 H24 120.1 . .
C24 C23 C22 120.7(2) . .
C24 C23 H23 119.6 . .
C22 C23 H23 119.6 . .
C24 C25 C26 119.9(2) . .
C24 C25 H25 120.1 . .
C26 C25 H25 120.1 . .
C22 P1 C1 105.46(10) . .
C22 P1 C8 102.08(10) . .
C1 P1 C8 103.58(10) . .
C22 P1 Pt1 114.66(8) . .
C1 P1 Pt1 110.38(7) . .
C8 P1 Pt1 119.24(7) . .

loop_
_geom_bond_atom_site_label_1
_geom_bond_atom_site_label_2
_geom_bond_distance
_geom_bond_site_symmetry_2
Pt1 C14 2.009(2) .
Pt1 C14 2.009(2) 5_755
Pt1 P1 2.3120(5) 5_755
Pt1 P1 2.3121(5) .
C2 C1 1.385(3) .
C2 C3 1.391(3) .
C2 H2 0.9500 .
C1 C7 1.400(3) .
C1 P1 1.823(2) .
C3 C4 1.387(4) .
C3 H3 0.9500 .
C5 C7 1.376(4) .
C5 C4 1.381(4) .
C5 H5 0.9500 .
C4 H4 0.9500 .
C7 H7 0.9500 .
C10 C11 1.391(3) .
C10 C8 1.394(3) .
C10 H10 0.9500 .
C8 C9 1.394(3) .
C8 P1 1.823(2) .
C12 C11 1.369(3) .
C12 C13 1.384(4) .
C12 H12 0.9500 .
C13 C9 1.383(3) .
C13 H13 0.9500 .
C11 H11 0.9500 .
C9 H9 0.9500 .
C14 C15 1.194(3) .
C16 C17 1.387(4) .
C16 C20 1.393(3) .
C16 C15 1.443(3) .
N1 C19 1.317(4) .
N1 C20 1.327(3) .
C20 H20 0.9500 .
C18 C19 1.372(5) .
C18 C17 1.390(4) .
C18 H18 0.9500 .
C19 H19 0.9500 .
C17 H17 0.9500 .
C27 C22 1.392(3) .
C27 C26 1.394(3) .
C27 H27 0.9500 .
C22 C23 1.394(4) .
C22 P1 1.815(2) .
C26 C25 1.389(4) .
C26 H26 0.9500 .
C24 C25 1.386(3) .
C24 C23 1.389(3) .
C24 H24 0.9500 .
C23 H23 0.9500 .
C25 H25 0.9500 .
